data_2243217
loop_
_publ_author_name
'Ahmed, Adeeba'
'Faizi, Md. Serajul Haque'
'Ahmad, Aiman'
'Ahmad, Musheer'
'Fritsky, Igor O.'

_publ_section_title
;
 Crystal structure and Hirshfeld surface analysis of
 4-{[(anthracen-9-yl)methyl]amino}benzoic acid
;
_journal_issue 1
_journal_name_full 'Acta Crystallographica Section E'
_journal_page_first 62
_journal_page_last 65
_journal_paper_doi 10.1107/S2056989019016207
_journal_volume 76
_journal_year 2020
_chemical_formula_iupac 'C22 H17 N O2'
_chemical_formula_moiety 'C22 H17 N O2'
_chemical_formula_sum 'C22 H17 N O2'
_chemical_formula_weight 327.39
_chemical_name_systematic
;
4-{[(Anthracen-9-yl)methyl]amino}benzoic acid
;
_space_group_crystal_system monoclinic
_space_group_IT_number 14
_space_group_name_Hall '-P 2ybc'
_space_group_name_H-M_alt 'P 1 21/c 1'
_atom_sites_solution_primary iterative
_cell_angle_alpha 90
_cell_angle_beta 106.796(5)
_cell_angle_gamma 90
_cell_formula_units_Z 4
_cell_length_a 14.985(2)
_cell_length_b 6.0116(9)
_cell_length_c 19.106(3)
_cell_measurement_reflns_used 3139
_cell_measurement_temperature 100(2)
_cell_measurement_theta_max 28.23
_cell_measurement_theta_min 3.11
_cell_volume 1647.7(4)
_computing_cell_refinement
;
SAINT (Bruker, 2016)
;
_computing_data_collection
;
APEX2 (Bruker, 2016)
;
_computing_data_reduction
;
SAINT (Bruker, 2016)
;
_computing_molecular_graphics
;
<i>OLEX2</i> (Dolomanov <i>et al.</i>,  2009) and Mercury (Macrae <i>et
al.</i>,  2008)
;
_computing_publication_material
;
<i>OLEX2</i> (Dolomanov <i>et al.</i>,  2009), PLATON (Spek,
2009) and
publCIF (Westrip, 2010)
;
_computing_structure_refinement
;
<i>olex2.refine</i> (Bourhis <i>et al.</i>,  2015)
;
_computing_structure_solution
;
<i>olex2.solve</i> (Bourhis <i>et al.</i>,  2015)
;
_diffrn_ambient_temperature 100(2)
_diffrn_measured_fraction_theta_full 0.9986
_diffrn_measured_fraction_theta_max 0.9986
_diffrn_measurement_device_type 'Bruker APEXII CCD'
_diffrn_measurement_method '\f and \w scans'
_diffrn_radiation_type 'Mo K\a'
_diffrn_radiation_wavelength 0.71073
_diffrn_reflns_av_R_equivalents 0.1179
_diffrn_reflns_av_unetI/netI 0.0835
_diffrn_reflns_limit_h_max 20
_diffrn_reflns_limit_h_min -20
_diffrn_reflns_limit_k_max 8
_diffrn_reflns_limit_k_min -8
_diffrn_reflns_limit_l_max 25
_diffrn_reflns_limit_l_min -25
_diffrn_reflns_number 25595
_diffrn_reflns_theta_full 25.0482
_diffrn_reflns_theta_max 25.05
_diffrn_reflns_theta_min 2.84
_diffrn_standards_number 0
_exptl_absorpt_coefficient_mu 0.085
_exptl_absorpt_correction_T_max 0.7457
_exptl_absorpt_correction_T_min 0.6289
_exptl_absorpt_correction_type multi-scan
_exptl_absorpt_process_details
;
(SADABS; Krause <i>et al.</i>,  2015)
;
_exptl_crystal_colour pale-yellow
_exptl_crystal_density_diffrn 1.3197
_exptl_crystal_description block
_exptl_crystal_F_000 688.3239
_exptl_crystal_size_max 0.4
_exptl_crystal_size_mid 0.27
_exptl_crystal_size_min 0.18
_refine_diff_density_max 0.3807
_refine_diff_density_min -0.3202
_refine_ls_extinction_expression Fc^*^=kFc[1+0.001xFc^2^\l^3^/sin(2\q)]^-1/4^
_refine_ls_goodness_of_fit_ref 1.1227
_refine_ls_hydrogen_treatment mixed
_refine_ls_matrix_type full
_refine_ls_number_constraints 29
_refine_ls_number_parameters 235
_refine_ls_number_reflns 2913
_refine_ls_number_restraints 0
_refine_ls_restrained_S_all 1.1227
_refine_ls_R_factor_all 0.0865
_refine_ls_R_factor_gt 0.0482
_refine_ls_shift/su_max 0.0003
_refine_ls_shift/su_mean 0.0000
_refine_ls_structure_factor_coef Fsqd
_refine_ls_weighting_details 'w=1/[\s^2^(Fo^2^)+(0.0452P)^2^+0.9105P] where P=(Fo^2^+2Fc^2^)/3'
_refine_ls_weighting_scheme calc
_refine_ls_wR_factor_gt 0.1069
_refine_ls_wR_factor_ref 0.1407
_reflns_number_gt 1975
_reflns_number_total 2913
_reflns_threshold_expression I>2\s(I)
_cod_data_source_file su5532sup1.cif
_cod_data_source_block I
_cod_original_sg_symbol_H-M 'P 21/c'
_cod_database_code 2243217

loop_
_space_group_symop_id
_space_group_symop_operation_xyz
1 x,y,z
2 -x,y+1/2,-z+1/2
3 -x,-y,-z
4 x,-y-1/2,z-1/2

loop_
_atom_site_type_symbol
_atom_site_label
_atom_site_fract_x
_atom_site_fract_y
_atom_site_fract_z
_atom_site_U_iso_or_equiv
_atom_site_adp_type
_atom_site_occupancy
O O1 0.47155(12) 0.7404(3) 0.95012(10) 0.0304(5) Uani 1.000000
O O2 0.57543(12) 1.0125(3) 0.95315(10) 0.0317(5) Uani 1.000000
N N1 0.66609(14) 0.3342(4) 0.72544(12) 0.0252(5) Uani 1.000000
C C1 0.54000(17) 0.8318(4) 0.92904(14) 0.0238(6) Uani 1.000000
C C2 0.57055(16) 0.7035(4) 0.87497(13) 0.0212(6) Uani 1.000000
C C3 0.63813(16) 0.7902(4) 0.84570(14) 0.0230(6) Uani 1.000000
H H3 0.66266(16) 0.9303(4) 0.86054(14) 0.0276(7) Uiso 1.000000
C C4 0.66973(17) 0.6741(4) 0.79531(13) 0.0222(6) Uani 1.000000
H H4 0.71436(17) 0.7367(4) 0.77612(13) 0.0266(7) Uiso 1.000000
C C5 0.63421(16) 0.4606(4) 0.77302(13) 0.0209(6) Uani 1.000000
C C6 0.56515(17) 0.3731(4) 0.80193(13) 0.0224(6) Uani 1.000000
H H6 0.53997(17) 0.2335(4) 0.78701(13) 0.0269(7) Uiso 1.000000
C C7 0.53463(16) 0.4920(4) 0.85202(13) 0.0215(6) Uani 1.000000
H H7 0.48944(16) 0.4312(4) 0.87096(13) 0.0258(7) Uiso 1.000000
C C8 0.74688(17) 0.3903(4) 0.70105(14) 0.0243(6) Uani 1.000000
H H8a 0.72642(17) 0.4653(4) 0.65418(14) 0.0291(7) Uiso 1.000000
H H8b 0.78696(17) 0.4913(4) 0.73586(14) 0.0291(7) Uiso 1.000000
C C9 0.80133(16) 0.1835(4) 0.69386(13) 0.0208(6) Uani 1.000000
C C10 0.80253(16) 0.1014(4) 0.62496(13) 0.0204(6) Uani 1.000000
C C11 0.75646(17) 0.2083(4) 0.55691(14) 0.0257(6) Uani 1.000000
H H11 0.72308(17) 0.3384(4) 0.55740(14) 0.0308(7) Uiso 1.000000
C C12 0.76034(18) 0.1242(5) 0.49175(14) 0.0294(7) Uani 1.000000
H H12 0.72945(18) 0.1972(5) 0.44864(14) 0.0353(8) Uiso 1.000000
C C13 0.81084(18) -0.0732(5) 0.48869(15) 0.0310(7) Uani 1.000000
H H13 0.81360(18) -0.1278(5) 0.44382(15) 0.0372(8) Uiso 1.000000
C C14 0.85503(17) -0.1822(4) 0.55102(14) 0.0269(6) Uani 1.000000
H H14 0.88740(17) -0.3124(4) 0.54841(14) 0.0322(7) Uiso 1.000000
C C15 0.85289(16) -0.1007(4) 0.62098(14) 0.0216(6) Uani 1.000000
C C16 0.89943(16) -0.2114(4) 0.68500(14) 0.0225(6) Uani 1.000000
H H16 0.93082(16) -0.3429(4) 0.68203(14) 0.0270(7) Uiso 1.000000
C C17 0.90025(16) -0.1302(4) 0.75358(13) 0.0202(6) Uani 1.000000
C C18 0.94936(16) -0.2430(4) 0.81929(14) 0.0255(6) Uani 1.000000
H H18 0.98095(16) -0.3741(4) 0.81619(14) 0.0307(7) Uiso 1.000000
C C19 0.95099(18) -0.1630(4) 0.88627(15) 0.0289(7) Uani 1.000000
H H19 0.98374(18) -0.2383(4) 0.92840(15) 0.0347(8) Uiso 1.000000
C C20 0.90250(17) 0.0354(4) 0.89133(15) 0.0287(6) Uani 1.000000
H H20 0.90346(17) 0.0897(4) 0.93712(15) 0.0344(8) Uiso 1.000000
C C21 0.85437(17) 0.1482(4) 0.83019(14) 0.0243(6) Uani 1.000000
H H21 0.82321(17) 0.2784(4) 0.83510(14) 0.0291(7) Uiso 1.000000
C C22 0.85075(16) 0.0706(4) 0.75862(14) 0.0204(6) Uani 1.000000
H H1 0.457(2) 0.850(6) 0.9884(19) 0.074(11) Uiso 1.000000
H H1a 0.635(2) 0.201(5) 0.7113(15) 0.042(9) Uiso 1.000000

loop_
_atom_site_aniso_label
_atom_site_aniso_U_11
_atom_site_aniso_U_22
_atom_site_aniso_U_33
_atom_site_aniso_U_12
_atom_site_aniso_U_13
_atom_site_aniso_U_23
O1 0.0321(10) 0.0298(10) 0.0357(12) -0.0061(8) 0.0198(9) -0.0083(9)
O2 0.0368(11) 0.0274(10) 0.0352(12) -0.0070(9) 0.0172(9) -0.0115(9)
N1 0.0215(12) 0.0251(12) 0.0322(14) -0.0041(10) 0.0127(10) -0.0071(10)
C1 0.0234(14) 0.0238(14) 0.0239(15) 0.0007(11) 0.0065(11) 0.0001(11)
C2 0.0200(13) 0.0223(13) 0.0209(14) 0.0021(11) 0.0053(11) -0.0011(11)
C3 0.0204(13) 0.0206(13) 0.0275(15) 0.0013(11) 0.0059(11) -0.0024(11)
C4 0.0197(13) 0.0236(13) 0.0242(14) -0.0003(11) 0.0078(11) 0.0018(11)
C5 0.0195(13) 0.0207(13) 0.0219(14) 0.0026(10) 0.0051(11) 0.0004(11)
C6 0.0215(13) 0.0194(13) 0.0251(15) 0.0012(11) 0.0050(11) -0.0012(11)
C7 0.0185(13) 0.0229(13) 0.0230(14) 0.0015(11) 0.0058(11) 0.0036(11)
C8 0.0234(13) 0.0218(13) 0.0295(16) -0.0009(11) 0.0105(12) -0.0011(11)
C9 0.0193(13) 0.0202(13) 0.0241(14) -0.0013(10) 0.0081(11) -0.0007(11)
C10 0.0147(12) 0.0227(13) 0.0242(15) -0.0019(10) 0.0063(11) -0.0005(11)
C11 0.0216(13) 0.0277(14) 0.0279(15) 0.0013(11) 0.0076(11) 0.0009(12)
C12 0.0250(14) 0.0397(16) 0.0215(15) 0.0021(12) 0.0037(12) 0.0020(12)
C13 0.0267(14) 0.0393(16) 0.0258(16) 0.0018(13) 0.0057(12) -0.0067(13)
C14 0.0238(13) 0.0287(14) 0.0276(15) 0.0006(12) 0.0066(12) -0.0089(12)
C15 0.0170(12) 0.0235(13) 0.0239(15) -0.0030(10) 0.0054(11) -0.0043(11)
C16 0.0202(13) 0.0190(13) 0.0297(15) 0.0000(11) 0.0094(11) -0.0029(11)
C17 0.0171(12) 0.0212(13) 0.0235(14) -0.0022(10) 0.0076(11) 0.0009(11)
C18 0.0195(13) 0.0249(14) 0.0318(16) -0.0010(11) 0.0066(11) 0.0024(12)
C19 0.0234(14) 0.0345(16) 0.0272(16) -0.0043(12) 0.0047(11) 0.0064(12)
C20 0.0285(15) 0.0338(15) 0.0245(16) -0.0051(12) 0.0087(12) -0.0032(12)
C21 0.0216(13) 0.0261(14) 0.0268(15) -0.0023(11) 0.0096(11) -0.0029(12)
C22 0.0181(12) 0.0203(13) 0.0242(14) -0.0054(10) 0.0085(11) -0.0030(11)

loop_
_atom_type_symbol
_atom_type_scat_Cromer_Mann_a1
_atom_type_scat_Cromer_Mann_a2
_atom_type_scat_Cromer_Mann_a3
_atom_type_scat_Cromer_Mann_a4
_atom_type_scat_Cromer_Mann_b1
_atom_type_scat_Cromer_Mann_b2
_atom_type_scat_Cromer_Mann_b3
_atom_type_scat_Cromer_Mann_b4
_atom_type_scat_Cromer_Mann_c
_atom_type_scat_dispersion_source
_atom_type_scat_dispersion_real
_atom_type_scat_dispersion_imag
_atom_type_scat_source
H 0.49300 0.32291 0.14019 0.04081 10.51090 26.12570 3.14236 57.79970 0.0030380000826 'Henke, Gullikson and Davis, At. Data and Nucl. Data Tables, 1993, 54, 2' 0.00000 0.00000 'International Tables'
C 2.31000 1.02000 1.58860 0.86500 20.84390 10.20750 0.56870 51.65120 0.215599998832 'Henke, Gullikson and Davis, At. Data and Nucl. Data Tables, 1993, 54, 2' 0.00347 0.00161 'nternational Tables '
O 3.04850 2.28680 1.54630 0.86700 13.27710 5.70110 0.32390 32.90890 0.250800013542 'Henke, Gullikson and Davis, At. Data and Nucl. Data Tables, 1993, 54, 2' 0.01158 0.00611 'International Tables V'
N 12.21260 3.13220 2.01250 1.16630 0.00570 9.89330 28.99750 0.58260 -11.5290002823 'Henke, Gullikson and Davis, At. Data and Nucl. Data Tables, 1993, 54, 2' 0.00653 0.00323 'International Tables V'

loop_
_geom_angle_atom_site_label_1
_geom_angle_atom_site_label_2
_geom_angle_atom_site_label_3
_geom_angle
H1 O1 C1 106.6(18)
C8 N1 C5 124.4(2)
H1a N1 C5 115.7(18)
H1a N1 C8 119.8(18)
O2 C1 O1 122.5(2)
C2 C1 O1 115.1(2)
C2 C1 O2 122.5(2)
C3 C2 C1 119.9(2)
C7 C2 C1 121.9(2)
C7 C2 C3 118.2(2)
H3 C3 C2 119.07(15)
C4 C3 C2 121.9(2)
C4 C3 H3 119.07(15)
H4 C4 C3 120.11(15)
C5 C4 C3 119.8(2)
C5 C4 H4 120.11(14)
C4 C5 N1 122.1(2)
C6 C5 N1 119.3(2)
C6 C5 C4 118.6(2)
H6 C6 C5 119.71(14)
C7 C6 C5 120.6(2)
C7 C6 H6 119.71(15)
C6 C7 C2 121.0(2)
H7 C7 C2 119.49(14)
H7 C7 C6 119.49(15)
H8a C8 N1 109.44(13)
H8b C8 N1 109.44(13)
H8b C8 H8a 108.0
C9 C8 N1 111.0(2)
C9 C8 H8a 109.44(14)
C9 C8 H8b 109.44(13)
C10 C9 C8 121.6(2)
C22 C9 C8 118.2(2)
C22 C9 C10 120.2(2)
C11 C10 C9 123.8(2)
C15 C10 C9 119.4(2)
C15 C10 C11 116.8(2)
H11 C11 C10 119.13(14)
C12 C11 C10 121.7(2)
C12 C11 H11 119.13(16)
H12 C12 C11 119.57(16)
C13 C12 C11 120.9(3)
C13 C12 H12 119.57(16)
H13 C13 C12 119.99(16)
C14 C13 C12 120.0(3)
C14 C13 H13 119.99(16)
H14 C14 C13 119.39(16)
C15 C14 C13 121.2(2)
C15 C14 H14 119.39(15)
C14 C15 C10 119.3(2)
C16 C15 C10 119.6(2)
C16 C15 C14 121.1(2)
H16 C16 C15 119.16(14)
C17 C16 C15 121.7(2)
C17 C16 H16 119.16(14)
C18 C17 C16 121.5(2)
C22 C17 C16 119.5(2)
C22 C17 C18 119.0(2)
H18 C18 C17 119.22(15)
C19 C18 C17 121.6(2)
C19 C18 H18 119.22(16)
H19 C19 C18 120.26(16)
C20 C19 C18 119.5(3)
C20 C19 H19 120.26(16)
H20 C20 C19 119.47(16)
C21 C20 C19 121.1(3)
C21 C20 H20 119.47(16)
H21 C21 C20 119.29(16)
C22 C21 C20 121.4(2)
C22 C21 H21 119.29(14)
C17 C22 C9 119.6(2)
C21 C22 C9 123.0(2)
C21 C22 C17 117.4(2)

loop_
_geom_bond_atom_site_label_1
_geom_bond_atom_site_label_2
_geom_bond_distance
O1 C1 1.325(3)
O1 H1 1.05(4)
O2 C1 1.238(3)
N1 C5 1.372(3)
N1 C8 1.457(3)
N1 H1a 0.92(3)
C1 C2 1.465(3)
C2 C3 1.392(3)
C2 C7 1.401(3)
C3 H3 0.9300
C3 C4 1.379(3)
C4 H4 0.9300
C4 C5 1.408(3)
C5 C6 1.408(3)
C6 H6 0.9300
C6 C7 1.375(3)
C7 H7 0.9300
C8 H8a 0.9700
C8 H8b 0.9700
C8 C9 1.515(3)
C9 C10 1.411(3)
C9 C22 1.418(3)
C10 C11 1.436(3)
C10 C15 1.443(3)
C11 H11 0.9300
C11 C12 1.360(3)
C12 H12 0.9300
C12 C13 1.418(4)
C13 H13 0.9300
C13 C14 1.353(4)
C14 H14 0.9300
C14 C15 1.433(3)
C15 C16 1.390(3)
C16 H16 0.9300
C16 C17 1.395(3)
C17 C18 1.429(3)
C17 C22 1.435(3)
C18 H18 0.9300
C18 C19 1.360(4)
C19 H19 0.9300
C19 C20 1.414(4)
C20 H20 0.9300
C20 C21 1.363(3)
C21 H21 0.9300
C21 C22 1.431(3)

loop_
_geom_hbond_atom_site_label_D
_geom_hbond_atom_site_label_H
_geom_hbond_atom_site_label_A
_geom_hbond_site_symmetry_A
_geom_hbond_distance_DH
_geom_hbond_distance_HA
_geom_hbond_distance_DA
_geom_hbond_angle_DHA
O1 H1 O2 3_677 1.05(4) 1.58(3) 2.621(3) 172(3)
N1 H1A Cg1 2_646 0.93(3) 3.493 4.140 129
C4 H4 Cg4 1_565 0.93 2.983(3) 3.752(3) 141.0(2)
C6 H6 Cg1 2_646 0.93 2.690(3) 3.410(3) 134.8(2)
C16 H16 Cg4 2_746 0.93 2.826(3) 3.644(3) 147.4(3)
C18 H18 Cg2 2_746 0.93 2.685(3) 3.452(3) 140.3(2)

loop_
_geom_torsion_atom_site_label_1
_geom_torsion_atom_site_label_2
_geom_torsion_atom_site_label_3
_geom_torsion_atom_site_label_4
_geom_torsion
_geom_torsion_publ_flag
C8 N1 C5 C4 8.8(4) no
C8 N1 C5 C6 -169.8(2) no
C5 N1 C8 C9 142.6(2) no
O1 C1 C2 C3 176.1(2) no
O1 C1 C2 C7 -4.8(4) no
O2 C1 C2 C3 -3.8(4) no
O2 C1 C2 C7 175.3(2) no
C1 C2 C3 C4 179.2(2) no
C7 C2 C3 C4 0.1(4) no
C1 C2 C7 C6 -179.1(2) no
C3 C2 C7 C6 0.0(4) no
C2 C3 C4 C5 -0.8(4) no
C3 C4 C5 N1 -177.2(2) no
C3 C4 C5 C6 1.4(4) no
N1 C5 C6 C7 177.3(2) no
C4 C5 C6 C7 -1.4(4) no
C5 C6 C7 C2 0.7(4) no
N1 C8 C9 C10 109.5(3) no
N1 C8 C9 C22 -69.6(3) no
C8 C9 C10 C11 2.5(4) no
C8 C9 C10 C15 -177.9(2) no
C22 C9 C10 C11 -178.4(2) no
C22 C9 C10 C15 1.3(4) no
C8 C9 C22 C17 177.8(2) no
C8 C9 C22 C21 -2.5(4) no
C10 C9 C22 C17 -1.4(4) no
C10 C9 C22 C21 178.3(2) no
C9 C10 C11 C12 179.3(3) no
C15 C10 C11 C12 -0.3(4) no
C9 C10 C15 C14 -179.2(2) no
C9 C10 C15 C16 0.0(4) no
C11 C10 C15 C14 0.4(3) no
C11 C10 C15 C16 179.6(2) no
C10 C11 C12 C13 -0.3(4) no
C11 C12 C13 C14 0.8(4) no
C12 C13 C14 C15 -0.7(4) no
C13 C14 C15 C10 0.1(4) no
C13 C14 C15 C16 -179.1(3) no
C10 C15 C16 C17 -1.1(4) no
C14 C15 C16 C17 178.0(2) no
C15 C16 C17 C18 -179.1(2) no
C15 C16 C17 C22 1.0(4) no
C16 C17 C18 C19 179.4(2) no
C22 C17 C18 C19 -0.7(4) no
C16 C17 C22 C9 0.3(4) no
C16 C17 C22 C21 -179.5(2) no
C18 C17 C22 C9 -179.7(2) no
C18 C17 C22 C21 0.6(4) no
C17 C18 C19 C20 0.5(4) no
C18 C19 C20 C21 -0.2(4) no
C19 C20 C21 C22 0.1(4) no
C20 C21 C22 C9 179.9(3) no
C20 C21 C22 C17 -0.4(4) no

_cod_database_fobs_code 2243217
